data_7247377
loop_
_publ_author_name
'Krishna, Anugam V.'
'Sanwal, Shyam D.'
'Rath, Sibani'
'Lakshmi, P. R.'
'Ramachary, Dhevalapally B.'

_publ_section_title
;
 Conformation-controlled catalytic asymmetric synthesis of Swaminathan
 ketones
;
_journal_issue 2
_journal_name_full 'Green Chemistry'
_journal_page_first 771
_journal_page_last 784
_journal_paper_doi 10.1039/D3GC02975A
_journal_volume 26
_journal_year 2024
_chemical_formula_moiety 'C14 H13 N O4'
_chemical_formula_sum 'C14 H13 N O4'
_chemical_formula_weight 259.25
_space_group_crystal_system monoclinic
_space_group_IT_number 14
_space_group_name_Hall '-P 2yn'
_space_group_name_H-M_alt 'P 1 21/n 1'
_atom_sites_solution_hydrogens geom
_atom_sites_solution_primary dual
_audit_creation_date 2023-03-16
_audit_creation_method
;
Olex2 1.3-ac4
(compiled 2018.12.18 svn.r3554 for Rigaku Oxford Diffraction, GUI svn.r1)
;
_audit_update_record
;
2023-04-23 deposited with the CCDC.	2023-09-12 downloaded from the CCDC.
;
_cell_angle_alpha 90
_cell_angle_beta 101.713(4)
_cell_angle_gamma 90
_cell_formula_units_Z 4
_cell_length_a 11.3019(4)
_cell_length_b 6.9207(3)
_cell_length_c 16.2735(6)
_cell_measurement_reflns_used 7823
_cell_measurement_temperature 299.03
_cell_measurement_theta_max 26.7090
_cell_measurement_theta_min 2.0850
_cell_volume 1246.36(9)
_computing_cell_refinement 'CrysAlisPro 1.171.40.35a (Rigaku OD, 2018)'
_computing_data_collection 'CrysAlisPro 1.171.40.35a (Rigaku OD, 2018)'
_computing_data_reduction 'CrysAlisPro 1.171.40.35a (Rigaku OD, 2018)'
_computing_molecular_graphics 'Olex2 (Dolomanov et al., 2009)'
_computing_publication_material 'Olex2 (Dolomanov et al., 2009)'
_computing_structure_refinement 'ShelXL (Sheldrick, 2015)'
_computing_structure_solution 'ShelXT (Sheldrick, 2015)'
_diffrn_ambient_environment air
_diffrn_ambient_temperature 299.03
_diffrn_detector 'CCD plate'
_diffrn_detector_area_resol_mean 10.0000
_diffrn_detector_type HyPix3000
_diffrn_measured_fraction_theta_full 0.999
_diffrn_measured_fraction_theta_max 0.967
_diffrn_measurement_details
;
List of Runs (angles in degrees, time in seconds):

  # Type    Start    End  Width  t~exp~   \w     \q     \k     \f   Frames
#--------------------------------------------------------------------------
  1  \w     24.00  50.00   0.50    3.00    --   16.22  18.00 -24.00   52
  2  \w     69.00  94.00   0.50    3.00    --   16.22  18.00 -24.00   50
  3  \w    -37.00  22.00   0.50    3.00    --  -14.97 -94.00-120.00  118
  4  \w    -61.00  63.00   0.50    3.00    --  -14.97  18.00 -24.00  248
  5  \w    -39.00  49.00   0.50    3.00    --  -14.97  45.00 -30.00  176
  6  \w    -69.00 -10.00   0.50    3.00    --  -14.97 125.00  90.00  118
  7  \w    -63.00 -12.00   0.50    3.00    --  -14.97 125.00   0.00  102
  8  \w    -57.00  12.00   0.50    3.00    --   16.22 -30.00 120.00  138
  9  \w    -62.00  59.00   0.50    3.00    --   16.22 -18.00 167.00  242
 10  \w    -70.00  10.00   0.50    3.00    --  -14.97 -30.00 150.00  160
 11  \w    -85.00  -2.00   0.50    3.00    --  -14.97 -61.00 120.00  166
 12  \w    -93.00   7.00   0.50    3.00    --  -14.97 -18.00 167.00  200
;
_diffrn_measurement_device 'four-circle diffractometer'
_diffrn_measurement_device_type 'XtaLAB Synergy, Single source at offset/far, HyPix3000'
_diffrn_measurement_method '\w scans'
_diffrn_orient_matrix_type 'CrysAlisPro convention (1999,Acta A55,543-557)'
_diffrn_orient_matrix_UB_11 0.0457897000
_diffrn_orient_matrix_UB_12 0.0078411000
_diffrn_orient_matrix_UB_13 0.0368148000
_diffrn_orient_matrix_UB_21 0.0426512000
_diffrn_orient_matrix_UB_22 0.0239511000
_diffrn_orient_matrix_UB_23 -0.0248252000
_diffrn_orient_matrix_UB_31 -0.0138760000
_diffrn_orient_matrix_UB_32 0.0993795000
_diffrn_orient_matrix_UB_33 0.0031042000
_diffrn_radiation_monochromator mirror
_diffrn_radiation_probe x-ray
_diffrn_radiation_type MoK\a
_diffrn_radiation_wavelength 0.71073
_diffrn_reflns_av_R_equivalents 0.0353
_diffrn_reflns_av_unetI/netI 0.0262
_diffrn_reflns_Laue_measured_fraction_full 0.999
_diffrn_reflns_Laue_measured_fraction_max 0.967
_diffrn_reflns_limit_h_max 14
_diffrn_reflns_limit_h_min -13
_diffrn_reflns_limit_k_max 8
_diffrn_reflns_limit_k_min -8
_diffrn_reflns_limit_l_max 20
_diffrn_reflns_limit_l_min -20
_diffrn_reflns_number 13929
_diffrn_reflns_point_group_measured_fraction_full 0.999
_diffrn_reflns_point_group_measured_fraction_max 0.967
_diffrn_reflns_theta_full 25.242
_diffrn_reflns_theta_max 26.849
_diffrn_reflns_theta_min 2.445
_diffrn_source 'micro-focus sealed X-ray tube'
_diffrn_source_type 'PhotonJet (Mo) X-ray Source'
_exptl_absorpt_coefficient_mu 0.102
_exptl_absorpt_correction_T_max 1.00000
_exptl_absorpt_correction_T_min 0.60390
_exptl_absorpt_correction_type multi-scan
_exptl_absorpt_process_details
;
CrysAlisPro 1.171.40.35a (Rigaku Oxford Diffraction, 2018)
Empirical absorption correction using spherical harmonics,
 implemented in SCALE3 ABSPACK scaling algorithm.
;
_exptl_crystal_colour 'metallic yellowish yellow'
_exptl_crystal_colour_lustre metallic
_exptl_crystal_colour_modifier yellowish
_exptl_crystal_colour_primary yellow
_exptl_crystal_density_diffrn 1.382
_exptl_crystal_description block
_exptl_crystal_F_000 544
_exptl_crystal_size_max 0.21
_exptl_crystal_size_mid 0.2
_exptl_crystal_size_min 0.14
_refine_diff_density_max 0.466
_refine_diff_density_min -0.428
_refine_diff_density_rms 0.147
_refine_ls_extinction_method none
_refine_ls_goodness_of_fit_ref 1.076
_refine_ls_hydrogen_treatment constr
_refine_ls_matrix_type full
_refine_ls_number_parameters 172
_refine_ls_number_reflns 2593
_refine_ls_number_restraints 0
_refine_ls_restrained_S_all 1.076
_refine_ls_R_factor_all 0.0909
_refine_ls_R_factor_gt 0.0765
_refine_ls_shift/su_max 0.000
_refine_ls_shift/su_mean 0.000
_refine_ls_structure_factor_coef Fsqd
_refine_ls_weighting_details 'w=1/[\s^2^(Fo^2^)+(0.1084P)^2^+0.9247P] where P=(Fo^2^+2Fc^2^)/3'
_refine_ls_weighting_scheme calc
_refine_ls_wR_factor_gt 0.2144
_refine_ls_wR_factor_ref 0.2262
_reflns_Friedel_coverage 0.000
_reflns_number_gt 1982
_reflns_number_total 2593
_reflns_threshold_expression 'I > 2\s(I)'
_cod_data_source_file d3gc02975a4.cif
_cod_data_source_block dbr61
_cod_depositor_comments 'Adding full bibliography for 7247377--7247381.cif.'
_cod_database_code 7247377
_shelx_shelxl_version_number 2018/3
_chemical_oxdiff_formula 'C H N O'
_shelx_space_group_comment
;
The symmetry employed for this shelxl refinement is uniquely defined
by the following loop, which should always be used as a source of
symmetry information in preference to the above space-group names.
They are only intended as comments.
;
_shelx_estimated_absorpt_t_max 0.986
_shelx_estimated_absorpt_t_min 0.979
_reflns_odcompleteness_completeness 99.53
_reflns_odcompleteness_iscentric 1
_reflns_odcompleteness_theta 26.32
_olex2_refinement_description
;
1. Fixed Uiso
 At 1.2 times of:
  All C(H) groups, All C(H,H) groups
2.a Secondary CH2 refined with riding coordinates:
 C13(H13A,H13B), C10(H10A,H10B), C12(H12A,H12B), C11(H11A,H11B)
2.b Aromatic/amide H refined with riding coordinates:
 C7(H7), C5(H5), C6(H6), C3(H3), C2(H2)
;
_olex2_submission_special_instructions 'No special instructions were received'
_oxdiff_exptl_absorpt_empirical_details
;
Empirical correction (ABSPACK) includes:
- Absorption correction using spherical harmonics
- Frame scaling
;
_oxdiff_exptl_absorpt_empirical_full_max 1.274
_oxdiff_exptl_absorpt_empirical_full_min 0.546

loop_
_space_group_symop_operation_xyz
'x, y, z'
'-x+1/2, y+1/2, -z+1/2'
'-x, -y, -z'
'x-1/2, -y-1/2, z-1/2'

loop_
_atom_site_label
_atom_site_type_symbol
_atom_site_fract_x
_atom_site_fract_y
_atom_site_fract_z
_atom_site_U_iso_or_equiv
_atom_site_adp_type
_atom_site_occupancy
_atom_site_site_symmetry_order
_atom_site_calc_flag
_atom_site_refinement_flags_posn
_atom_site_refinement_flags_adp
_atom_site_refinement_flags_occupancy
_atom_site_disorder_assembly
_atom_site_disorder_group
O3 O 0.75128(19) 0.3895(3) 0.75125(12) 0.0547(6) Uani 1 1 d . . . . .
O4 O 0.7074(2) -0.0247(4) 0.53333(16) 0.0789(8) Uani 1 1 d . . . . .
O2 O 0.2973(3) 0.9990(4) 0.69547(19) 0.0874(9) Uani 1 1 d . . . . .
N1 N 0.2565(3) 0.8467(5) 0.66383(18) 0.0667(8) Uani 1 1 d . . . . .
C8 C 0.6985(2) 0.2543(4) 0.61562(15) 0.0429(6) Uani 1 1 d . . . . .
C9 C 0.7731(2) 0.3813(4) 0.68192(16) 0.0440(6) Uani 1 1 d . . . . .
C4 C 0.5001(2) 0.4284(4) 0.60654(15) 0.0433(6) Uani 1 1 d . . . . .
C7 C 0.5794(2) 0.2769(4) 0.58680(15) 0.0455(6) Uani 1 1 d . . . . .
H7 H 0.542523 0.183282 0.549170 0.055 Uiso 1 1 calc R . . . .
O1 O 0.1493(2) 0.8091(5) 0.6483(2) 0.1037(11) Uani 1 1 d . . . . .
C5 C 0.5366(2) 0.6195(4) 0.62306(17) 0.0481(7) Uani 1 1 d . . . . .
H5 H 0.615616 0.654657 0.621863 0.058 Uiso 1 1 calc R . . . .
C14 C 0.7628(3) 0.0898(4) 0.58385(17) 0.0516(7) Uani 1 1 d . . . . .
C6 C 0.4576(3) 0.7572(4) 0.64111(17) 0.0507(7) Uani 1 1 d . . . . .
H6 H 0.482384 0.884526 0.651492 0.061 Uiso 1 1 calc R . . . .
C1 C 0.3408(2) 0.7025(4) 0.64349(16) 0.0492(7) Uani 1 1 d . . . . .
C3 C 0.3794(3) 0.3811(5) 0.6063(2) 0.0565(8) Uani 1 1 d . . . . .
H3 H 0.352339 0.255945 0.592768 0.068 Uiso 1 1 calc R . . . .
C2 C 0.3002(3) 0.5164(5) 0.6258(2) 0.0607(8) Uani 1 1 d . . . . .
H2 H 0.220894 0.482906 0.627058 0.073 Uiso 1 1 calc R . . . .
C13 C 0.8951(3) 0.0725(5) 0.6170(2) 0.0617(8) Uani 1 1 d . . . . .
H13A H 0.922511 -0.052345 0.601247 0.074 Uiso 1 1 calc R . . . .
H13B H 0.910585 0.078276 0.677844 0.074 Uiso 1 1 calc R . . . .
C10 C 0.8745(3) 0.4971(5) 0.6596(2) 0.0672(9) Uani 1 1 d . . . . .
H10A H 0.847062 0.629380 0.649519 0.081 Uiso 1 1 calc R . . . .
H10B H 0.940827 0.498306 0.707961 0.081 Uiso 1 1 calc R . . . .
C12 C 0.9681(3) 0.2324(5) 0.5842(3) 0.0755(11) Uani 1 1 d . . . . .
H12A H 1.050140 0.228942 0.616822 0.091 Uiso 1 1 calc R . . . .
H12B H 0.971938 0.202229 0.526619 0.091 Uiso 1 1 calc R . . . .
C11 C 0.9217(4) 0.4317(6) 0.5867(3) 0.0794(11) Uani 1 1 d . . . . .
H11A H 0.986517 0.518914 0.580538 0.095 Uiso 1 1 calc R . . . .
H11B H 0.857825 0.448491 0.537559 0.095 Uiso 1 1 calc R . . . .

loop_
_atom_site_aniso_label
_atom_site_aniso_U_11
_atom_site_aniso_U_22
_atom_site_aniso_U_33
_atom_site_aniso_U_23
_atom_site_aniso_U_13
_atom_site_aniso_U_12
O3 0.0666(12) 0.0523(12) 0.0449(10) -0.0046(9) 0.0105(8) 0.0031(10)
O4 0.0996(19) 0.0571(14) 0.0779(16) -0.0295(12) 0.0130(13) 0.0057(13)
O2 0.101(2) 0.0656(17) 0.103(2) -0.0122(15) 0.0399(17) 0.0112(15)
N1 0.0675(18) 0.067(2) 0.0675(16) 0.0090(14) 0.0177(13) 0.0150(15)
C8 0.0538(14) 0.0353(13) 0.0420(12) 0.0019(10) 0.0158(11) -0.0001(11)
C9 0.0470(13) 0.0346(13) 0.0510(14) -0.0020(11) 0.0115(11) 0.0052(11)
C4 0.0452(13) 0.0417(14) 0.0408(12) 0.0010(10) 0.0035(10) -0.0018(12)
C7 0.0537(15) 0.0411(15) 0.0403(12) -0.0020(11) 0.0061(11) -0.0045(12)
O1 0.0564(15) 0.105(2) 0.150(3) -0.003(2) 0.0213(16) 0.0236(16)
C5 0.0453(13) 0.0432(15) 0.0535(15) 0.0022(12) 0.0045(11) -0.0056(12)
C14 0.0686(18) 0.0393(15) 0.0506(14) -0.0005(12) 0.0208(13) 0.0023(14)
C6 0.0564(16) 0.0419(15) 0.0501(14) 0.0026(12) 0.0019(12) -0.0009(13)
C1 0.0486(14) 0.0523(17) 0.0461(13) 0.0036(12) 0.0084(11) 0.0085(13)
C3 0.0513(15) 0.0488(17) 0.0674(18) -0.0024(14) 0.0071(13) -0.0094(13)
C2 0.0448(14) 0.063(2) 0.0739(19) 0.0011(16) 0.0116(13) -0.0053(14)
C13 0.0657(18) 0.0442(16) 0.084(2) 0.0058(15) 0.0347(16) 0.0127(15)
C10 0.0674(19) 0.0519(19) 0.088(2) -0.0117(17) 0.0292(17) -0.0154(16)
C12 0.075(2) 0.062(2) 0.105(3) 0.0054(19) 0.055(2) 0.0030(18)
C11 0.091(3) 0.061(2) 0.101(3) 0.001(2) 0.054(2) -0.017(2)

loop_
_atom_type_symbol
_atom_type_description
_atom_type_scat_dispersion_real
_atom_type_scat_dispersion_imag
_atom_type_scat_source
C C 0.0033 0.0016 'International Tables Vol C Tables 4.2.6.8 and 6.1.1.4'
H H 0.0000 0.0000 'International Tables Vol C Tables 4.2.6.8 and 6.1.1.4'
N N 0.0061 0.0033 'International Tables Vol C Tables 4.2.6.8 and 6.1.1.4'
O O 0.0106 0.0060 'International Tables Vol C Tables 4.2.6.8 and 6.1.1.4'

loop_
_geom_angle_atom_site_label_1
_geom_angle_atom_site_label_2
_geom_angle_atom_site_label_3
_geom_angle
_geom_angle_site_symmetry_1
_geom_angle_site_symmetry_3
_geom_angle_publ_flag
O2 N1 C1 118.5(3) . . ?
O1 N1 O2 123.2(3) . . ?
O1 N1 C1 118.3(3) . . ?
C7 C8 C9 123.8(2) . . ?
C7 C8 C14 119.3(3) . . ?
C14 C8 C9 116.8(2) . . ?
O3 C9 C8 120.4(2) . . ?
O3 C9 C10 120.8(3) . . ?
C10 C9 C8 118.7(2) . . ?
C5 C4 C7 123.6(2) . . ?
C5 C4 C3 118.1(3) . . ?
C3 C4 C7 118.3(3) . . ?
C8 C7 C4 128.7(2) . . ?
C8 C7 H7 115.7 . . ?
C4 C7 H7 115.7 . . ?
C4 C5 H5 119.4 . . ?
C6 C5 C4 121.2(3) . . ?
C6 C5 H5 119.4 . . ?
O4 C14 C8 120.6(3) . . ?
O4 C14 C13 122.2(3) . . ?
C13 C14 C8 117.2(3) . . ?
C5 C6 H6 120.6 . . ?
C5 C6 C1 118.7(3) . . ?
C1 C6 H6 120.6 . . ?
C6 C1 N1 119.3(3) . . ?
C2 C1 N1 118.7(3) . . ?
C2 C1 C6 122.0(3) . . ?
C4 C3 H3 119.4 . . ?
C2 C3 C4 121.2(3) . . ?
C2 C3 H3 119.4 . . ?
C1 C2 H2 120.7 . . ?
C3 C2 C1 118.6(3) . . ?
C3 C2 H2 120.7 . . ?
C14 C13 H13A 109.0 . . ?
C14 C13 H13B 109.0 . . ?
C14 C13 C12 112.7(3) . . ?
H13A C13 H13B 107.8 . . ?
C12 C13 H13A 109.0 . . ?
C12 C13 H13B 109.0 . . ?
C9 C10 H10A 108.1 . . ?
C9 C10 H10B 108.1 . . ?
H10A C10 H10B 107.3 . . ?
C11 C10 C9 116.8(3) . . ?
C11 C10 H10A 108.1 . . ?
C11 C10 H10B 108.1 . . ?
C13 C12 H12A 108.2 . . ?
C13 C12 H12B 108.2 . . ?
H12A C12 H12B 107.4 . . ?
C11 C12 C13 116.3(3) . . ?
C11 C12 H12A 108.2 . . ?
C11 C12 H12B 108.2 . . ?
C10 C11 C12 119.9(3) . . ?
C10 C11 H11A 107.3 . . ?
C10 C11 H11B 107.3 . . ?
C12 C11 H11A 107.3 . . ?
C12 C11 H11B 107.3 . . ?
H11A C11 H11B 106.9 . . ?

loop_
_geom_bond_atom_site_label_1
_geom_bond_atom_site_label_2
_geom_bond_distance
_geom_bond_site_symmetry_2
_geom_bond_publ_flag
O3 C9 1.204(3) . ?
O4 C14 1.219(4) . ?
O2 N1 1.221(4) . ?
N1 O1 1.215(4) . ?
N1 C1 1.463(4) . ?
C8 C9 1.509(4) . ?
C8 C7 1.342(4) . ?
C8 C14 1.498(4) . ?
C9 C10 1.502(4) . ?
C4 C7 1.457(4) . ?
C4 C5 1.395(4) . ?
C4 C3 1.402(4) . ?
C7 H7 0.9300 . ?
C5 H5 0.9300 . ?
C5 C6 1.377(4) . ?
C14 C13 1.489(5) . ?
C6 H6 0.9300 . ?
C6 C1 1.381(4) . ?
C1 C2 1.378(5) . ?
C3 H3 0.9300 . ?
C3 C2 1.376(5) . ?
C2 H2 0.9300 . ?
C13 H13A 0.9700 . ?
C13 H13B 0.9700 . ?
C13 C12 1.539(5) . ?
C10 H10A 0.9700 . ?
C10 H10B 0.9700 . ?
C10 C11 1.467(5) . ?
C12 H12A 0.9700 . ?
C12 H12B 0.9700 . ?
C12 C11 1.479(5) . ?
C11 H11A 0.9700 . ?
C11 H11B 0.9700 . ?
